data_2216296
loop_
_publ_author_name
'Jasinski, Jerry P.'
'Butcher, Ray J.'
'Lakshmana, K.'
'Narayana, B.'
'Yathirajan, H. S.'

_publ_section_title
;
 (2<i>E</i>)-3-(2-Chlorophenyl)-1-phenylprop-2-en-1-one
;
_journal_coeditor_code BT2586
_journal_issue 12
_journal_name_full 'Acta Crystallographica Section E'
_journal_page_first o4715
_journal_page_last o4715
_journal_paper_doi 10.1107/S1600536807058011
_journal_volume 63
_journal_year 2007
_chemical_formula_iupac 'C15 H11 Cl O'
_chemical_formula_moiety 'C15 H11 Cl O'
_chemical_formula_sum 'C15 H11 Cl O'
_chemical_formula_weight 242.69
_chemical_name_systematic
;
(2E)-3-(2-Chlorophenyl)-1-phenylprop-2-en-1-one
;
_space_group_IT_number 29
_symmetry_cell_setting orthorhombic
_symmetry_space_group_name_Hall 'P 2c -2ac'
_symmetry_space_group_name_H-M 'P c a 21'
_atom_sites_solution_hydrogens geom
_atom_sites_solution_primary direct
_atom_sites_solution_secondary difmap
_cell_angle_alpha 90.00
_cell_angle_beta 90.00
_cell_angle_gamma 90.00
_cell_formula_units_Z 4
_cell_length_a 19.0061(7)
_cell_length_b 5.0646(3)
_cell_length_c 12.6534(4)
_cell_measurement_reflns_used 3012
_cell_measurement_temperature 296
_cell_measurement_theta_max 32.3538
_cell_measurement_theta_min 4.8249
_cell_volume 1217.99(9)
_computing_cell_refinement <i>CrysAlisPro</i>
_computing_data_collection '<i>CrysAlisPro</i> (Oxford Diffraction, 2007)'
_computing_data_reduction <i>CrysAlisPro</i>
_computing_molecular_graphics '<i>SHELXTL</i> (Bruker, 2000)'
_computing_publication_material '<i>SHELXTL</i> (Bruker, 2000)'
_computing_structure_refinement '<i>SHELXL97</i> (Sheldrick, 1997)'
_computing_structure_solution '<i>SHELXS97</i> (Sheldrick, 1997)'
_diffrn_ambient_temperature 296
_diffrn_detector_area_resol_mean 10.5081
_diffrn_measured_fraction_theta_full 0.986
_diffrn_measured_fraction_theta_max 0.928
_diffrn_measurement_device_type 'Oxford Diffraction Gemini R CCD'
_diffrn_measurement_method '\f and \w scans'
_diffrn_radiation_monochromator graphite
_diffrn_radiation_source 'fine-focus sealed tube'
_diffrn_radiation_type MoK\a
_diffrn_radiation_wavelength 0.71073
_diffrn_reflns_av_R_equivalents 0.0268
_diffrn_reflns_av_sigmaI/netI 0.0474
_diffrn_reflns_limit_h_max 27
_diffrn_reflns_limit_h_min -27
_diffrn_reflns_limit_k_max 7
_diffrn_reflns_limit_k_min -7
_diffrn_reflns_limit_l_max 17
_diffrn_reflns_limit_l_min -18
_diffrn_reflns_number 7585
_diffrn_reflns_theta_full 25.00
_diffrn_reflns_theta_max 32.42
_diffrn_reflns_theta_min 4.84
_diffrn_standards_decay_% 0
_diffrn_standards_number 0
_exptl_absorpt_coefficient_mu 0.292
_exptl_absorpt_correction_T_max 1.00000
_exptl_absorpt_correction_T_min 0.90251
_exptl_absorpt_correction_type multi-scan
_exptl_absorpt_process_details
;
(CrysAlis RED; Oxford Diffraction, 2007)
;
_exptl_crystal_colour colorless
_exptl_crystal_density_diffrn 1.323
_exptl_crystal_density_method 'not measured'
_exptl_crystal_description prism
_exptl_crystal_F_000 504
_exptl_crystal_size_max 0.48
_exptl_crystal_size_mid 0.45
_exptl_crystal_size_min 0.34
_refine_diff_density_max 0.199
_refine_diff_density_min -0.227
_refine_ls_abs_structure_details 'Flack (1983), 2120 Friedel pairs'
_refine_ls_abs_structure_Flack 0.02(7)
_refine_ls_extinction_method none
_refine_ls_goodness_of_fit_ref 0.956
_refine_ls_hydrogen_treatment constr
_refine_ls_matrix_type full
_refine_ls_number_parameters 154
_refine_ls_number_reflns 2120
_refine_ls_number_restraints 1
_refine_ls_restrained_S_all 0.956
_refine_ls_R_factor_all 0.0644
_refine_ls_R_factor_gt 0.0360
_refine_ls_shift/su_max 0.000
_refine_ls_shift/su_mean 0.000
_refine_ls_structure_factor_coef Fsqd
_refine_ls_weighting_details 'calc w=1/[\s^2^(Fo^2^)+(0.0482P)^2^] where P=(Fo^2^+2Fc^2^)/3'
_refine_ls_weighting_scheme calc
_refine_ls_wR_factor_gt 0.0798
_refine_ls_wR_factor_ref 0.0865
_reflns_number_gt 1286
_reflns_number_total 2120
_reflns_threshold_expression I>2\s(I)
_cod_data_source_file bt2586.cif
_cod_data_source_block I
_cod_database_code 2216296
_cod_database_fobs_code 2216296

loop_
_symmetry_equiv_pos_as_xyz
'x, y, z'
'-x, -y, z+1/2'
'x+1/2, -y, z'
'-x+1/2, y, z+1/2'

loop_
_atom_site_type_symbol
_atom_site_label
_atom_site_fract_x
_atom_site_fract_y
_atom_site_fract_z
_atom_site_U_iso_or_equiv
_atom_site_adp_type
_atom_site_calc_flag
_atom_site_refinement_flags
_atom_site_occupancy
Cl Cl 0.68430(3) 0.75899(13) 0.51978(6) 0.0616(2) Uani d . 1
O O 0.49895(9) 0.0827(4) 0.52181(13) 0.0684(5) Uani d . 1
C C1 0.44116(9) -0.1047(4) 0.66737(15) 0.0334(4) Uani d . 1
C C2 0.40315(10) -0.2764(4) 0.60322(17) 0.0388(5) Uani d . 1
H H2A 0.4094 -0.2711 0.5304 0.047 Uiso calc R 1
C C3 0.35630(10) -0.4545(4) 0.64633(18) 0.0448(5) Uani d . 1
H H3A 0.3310 -0.5676 0.6026 0.054 Uiso calc R 1
C C4 0.34697(11) -0.4646(4) 0.7546(2) 0.0498(6) Uani d . 1
H H4A 0.3158 -0.5856 0.7839 0.060 Uiso calc R 1
C C5 0.38403(12) -0.2949(4) 0.81904(18) 0.0482(5) Uani d . 1
H H5A 0.3776 -0.3007 0.8919 0.058 Uiso calc R 1
C C6 0.43057(10) -0.1169(4) 0.77580(16) 0.0410(5) Uani d . 1
H H6A 0.4553 -0.0031 0.8199 0.049 Uiso calc R 1
C C7 0.49182(9) 0.0816(4) 0.61733(15) 0.0388(5) Uani d . 1
C C8 0.53307(11) 0.2646(4) 0.68406(16) 0.0399(5) Uani d . 1
H H8A 0.5279 0.2545 0.7570 0.048 Uiso calc R 1
C C9 0.57618(10) 0.4390(4) 0.64553(17) 0.0422(5) Uani d . 1
H H9A 0.5806 0.4423 0.5723 0.051 Uiso calc R 1
C C10 0.61854(9) 0.6302(4) 0.70391(15) 0.0356(4) Uani d . 1
C C11 0.66921(10) 0.7863(4) 0.65482(17) 0.0394(5) Uani d . 1
C C12 0.70887(10) 0.9688(4) 0.70996(18) 0.0445(5) Uani d . 1
H H12A 0.7424 1.0700 0.6749 0.053 Uiso calc R 1
C C13 0.69862(10) 1.0003(5) 0.81699(18) 0.0471(5) Uani d . 1
H H13A 0.7252 1.1226 0.8545 0.057 Uiso calc R 1
C C14 0.64873(11) 0.8496(5) 0.86826(17) 0.0482(5) Uani d . 1
H H14A 0.6417 0.8703 0.9405 0.058 Uiso calc R 1
C C15 0.60925(11) 0.6678(4) 0.81245(16) 0.0422(5) Uani d . 1
H H15A 0.5757 0.5680 0.8480 0.051 Uiso calc R 1

loop_
_atom_site_aniso_label
_atom_site_aniso_U_11
_atom_site_aniso_U_22
_atom_site_aniso_U_33
_atom_site_aniso_U_12
_atom_site_aniso_U_13
_atom_site_aniso_U_23
Cl 0.0590(3) 0.0823(4) 0.0435(2) -0.0241(3) 0.0095(3) -0.0010(3)
O 0.0775(10) 0.0902(14) 0.0374(7) -0.0422(10) 0.0054(9) -0.0072(10)
C1 0.0303(8) 0.0295(10) 0.0404(10) 0.0045(7) -0.0038(7) 0.0000(9)
C2 0.0374(10) 0.0380(11) 0.0411(10) 0.0062(8) -0.0063(8) -0.0024(9)
C3 0.0395(10) 0.0374(12) 0.0574(13) -0.0016(9) -0.0087(10) -0.0063(10)
C4 0.0452(11) 0.0409(12) 0.0634(15) -0.0068(10) -0.0008(11) 0.0077(12)
C5 0.0526(13) 0.0512(14) 0.0409(10) -0.0068(11) -0.0004(9) 0.0084(11)
C6 0.0449(10) 0.0356(10) 0.0424(10) -0.0037(9) -0.0053(9) 0.0012(10)
C7 0.0340(9) 0.0401(12) 0.0422(10) 0.0007(8) -0.0015(8) 0.0004(10)
C8 0.0415(10) 0.0399(12) 0.0384(10) -0.0030(9) -0.0033(8) 0.0003(10)
C9 0.0424(10) 0.0487(13) 0.0355(9) -0.0066(10) 0.0025(8) -0.0022(9)
C10 0.0307(9) 0.0358(10) 0.0403(10) 0.0022(8) -0.0022(8) 0.0042(10)
C11 0.0331(9) 0.0445(12) 0.0406(10) 0.0026(8) 0.0004(8) 0.0019(10)
C12 0.0328(9) 0.0429(12) 0.0578(13) -0.0036(9) -0.0041(10) 0.0024(11)
C13 0.0415(11) 0.0409(11) 0.0590(13) 0.0028(10) -0.0127(10) -0.0068(11)
C14 0.0498(12) 0.0547(13) 0.0400(11) 0.0053(11) -0.0068(10) -0.0094(11)
C15 0.0415(11) 0.0438(11) 0.0415(10) -0.0014(9) 0.0020(8) 0.0038(10)

loop_
_atom_type_symbol
_atom_type_description
_atom_type_scat_dispersion_real
_atom_type_scat_dispersion_imag
_atom_type_scat_source
C C 0.0033 0.0016 'International Tables Vol C Tables 4.2.6.8 and 6.1.1.4'
H H 0.0000 0.0000 'International Tables Vol C Tables 4.2.6.8 and 6.1.1.4'
O O 0.0106 0.0060 'International Tables Vol C Tables 4.2.6.8 and 6.1.1.4'
Cl Cl 0.1484 0.1585 'International Tables Vol C Tables 4.2.6.8 and 6.1.1.4'

loop_
_geom_angle_atom_site_label_1
_geom_angle_atom_site_label_2
_geom_angle_atom_site_label_3
_geom_angle
C6 C1 C2 118.25(19)
C6 C1 C7 122.84(18)
C2 C1 C7 118.91(18)
C3 C2 C1 120.9(2)
C3 C2 H2A 119.6
C1 C2 H2A 119.6
C2 C3 C4 119.9(2)
C2 C3 H3A 120.0
C4 C3 H3A 120.0
C5 C4 C3 119.8(2)
C5 C4 H4A 120.1
C3 C4 H4A 120.1
C6 C5 C4 120.1(2)
C6 C5 H5A 119.9
C4 C5 H5A 119.9
C5 C6 C1 121.0(2)
C5 C6 H6A 119.5
C1 C6 H6A 119.5
O C7 C8 120.35(18)
O C7 C1 119.84(18)
C8 C7 C1 119.80(17)
C9 C8 C7 123.09(19)
C9 C8 H8A 118.5
C7 C8 H8A 118.5
C8 C9 C10 127.5(2)
C8 C9 H9A 116.3
C10 C9 H9A 116.3
C11 C10 C15 116.64(19)
C11 C10 C9 122.17(19)
C15 C10 C9 121.19(18)
C12 C11 C10 122.1(2)
C12 C11 Cl 117.37(16)
C10 C11 Cl 120.50(16)
C13 C12 C11 119.8(2)
C13 C12 H12A 120.1
C11 C12 H12A 120.1
C12 C13 C14 119.7(2)
C12 C13 H13A 120.1
C14 C13 H13A 120.1
C13 C14 C15 120.1(2)
C13 C14 H14A 119.9
C15 C14 H14A 119.9
C14 C15 C10 121.6(2)
C14 C15 H15A 119.2
C10 C15 H15A 119.2

loop_
_geom_bond_atom_site_label_1
_geom_bond_atom_site_label_2
_geom_bond_distance
Cl C11 1.738(2)
O C7 1.216(3)
C1 C6 1.388(3)
C1 C2 1.392(3)
C1 C7 1.489(3)
C2 C3 1.380(3)
C2 H2A 0.9300
C3 C4 1.382(3)
C3 H3A 0.9300
C4 C5 1.378(3)
C4 H4A 0.9300
C5 C6 1.376(3)
C5 H5A 0.9300
C6 H6A 0.9300
C7 C8 1.479(3)
C8 C9 1.300(3)
C8 H8A 0.9300
C9 C10 1.460(3)
C9 H9A 0.9300
C10 C11 1.392(3)
C10 C15 1.398(3)
C11 C12 1.382(3)
C12 C13 1.377(3)
C12 H12A 0.9300
C13 C14 1.379(3)
C13 H13A 0.9300
C14 C15 1.382(3)
C14 H14A 0.9300
C15 H15A 0.9300

loop_
_geom_torsion_atom_site_label_1
_geom_torsion_atom_site_label_2
_geom_torsion_atom_site_label_3
_geom_torsion_atom_site_label_4
_geom_torsion
C6 C1 C2 C3 -0.1(3)
C7 C1 C2 C3 179.19(17)
C1 C2 C3 C4 -0.3(3)
C2 C3 C4 C5 0.6(3)
C3 C4 C5 C6 -0.4(3)
C4 C5 C6 C1 -0.1(3)
C2 C1 C6 C5 0.3(3)
C7 C1 C6 C5 -178.96(18)
C6 C1 C7 O 179.8(2)
C2 C1 C7 O 0.5(3)
C6 C1 C7 C8 -0.3(3)
C2 C1 C7 C8 -179.62(18)
O C7 C8 C9 2.5(3)
C1 C7 C8 C9 -177.32(19)
C7 C8 C9 C10 179.18(19)
C8 C9 C10 C11 172.1(2)
C8 C9 C10 C15 -8.8(3)
C15 C10 C11 C12 0.3(3)
C9 C10 C11 C12 179.46(19)
C15 C10 C11 Cl -179.15(15)
C9 C10 C11 Cl 0.0(3)
C10 C11 C12 C13 -0.1(3)
Cl C11 C12 C13 179.41(16)
C11 C12 C13 C14 -0.1(3)
C12 C13 C14 C15 0.0(3)
C13 C14 C15 C10 0.3(3)
C11 C10 C15 C14 -0.4(3)
C9 C10 C15 C14 -179.56(19)

loop_
_cod_related_entry_id
_cod_related_entry_database
_cod_related_entry_code
1 ChemSpider 20125879
